data_7124506
loop_
_publ_author_name
'Ang, M Trisha C'
'Gumbau-Brisa, Roger'
'Allan, David S.'
'McDonald, Robert'
'Ferguson, Michael J.'
'Holbein, Bruce E.'
'Bierenstiel, Matthias'

_publ_section_title
;
 DIBI, a 3-hydroxypyridin-4-one chelator iron-binding polymer with
 enhanced antimicrobial activity.
;
_journal_issue 7
_journal_name_full MedChemComm
_journal_page_first 1206
_journal_page_last 1212
_journal_paper_doi 10.1039/c8md00192h
_journal_volume 9
_journal_year 2018
_chemical_formula_moiety 'C12 H16 N2 O3, H2 O'
_chemical_formula_sum 'C12 H18 N2 O4'
_chemical_formula_weight 254.28
_space_group_crystal_system monoclinic
_space_group_IT_number 14
_space_group_name_Hall '-P 2yn'
_space_group_name_H-M_alt 'P 1 21/n 1'
_symmetry_space_group_name_Hall '-P 2yn'
_symmetry_space_group_name_H-M 'P 1 21/n 1'
_atom_sites_solution_hydrogens mixed
_audit_creation_method SHELXL-2016/6
_audit_update_record
;
2018-03-18 deposited with the CCDC.
2018-06-12 downloaded from the CCDC.
;
_cell_angle_alpha 90
_cell_angle_beta 101.3314(7)
_cell_angle_gamma 90
_cell_formula_units_Z 4
_cell_length_a 7.13370(10)
_cell_length_b 25.5550(5)
_cell_length_c 7.17780(10)
_cell_measurement_reflns_used 9868
_cell_measurement_temperature 173(2)
_cell_measurement_theta_max 72.26
_cell_measurement_theta_min 6.52
_cell_volume 1283.02(4)
_computing_cell_refinement 'Bruker SAINT'
_computing_data_collection 'Bruker APEX2'
_computing_data_reduction 'Bruker SAINT'
_computing_molecular_graphics 'Bruker SHELXTL'
_computing_publication_material 'Bruker SHELXTL'
_computing_structure_refinement 'SHELXL-2016/6 (Sheldrick, 2016)'
_computing_structure_solution 'SHELXT-2014/5 (Sheldrick 2015)'
_diffrn_ambient_temperature 173(2)
_diffrn_measured_fraction_theta_full 1.000
_diffrn_measured_fraction_theta_max 0.999
_diffrn_measurement_device_type 'Bruker APEX-II CCD'
_diffrn_measurement_method '\f and \w scans'
_diffrn_radiation_type CuK\a
_diffrn_radiation_wavelength 1.54178
_diffrn_reflns_av_R_equivalents 0.0144
_diffrn_reflns_av_unetI/netI 0.0125
_diffrn_reflns_Laue_measured_fraction_full 1.000
_diffrn_reflns_Laue_measured_fraction_max 0.999
_diffrn_reflns_limit_h_max 8
_diffrn_reflns_limit_h_min -8
_diffrn_reflns_limit_k_max 31
_diffrn_reflns_limit_k_min -31
_diffrn_reflns_limit_l_max 8
_diffrn_reflns_limit_l_min -8
_diffrn_reflns_number 8816
_diffrn_reflns_point_group_measured_fraction_full 1.000
_diffrn_reflns_point_group_measured_fraction_max 0.999
_diffrn_reflns_theta_full 67.679
_diffrn_reflns_theta_max 72.438
_diffrn_reflns_theta_min 3.459
_exptl_absorpt_coefficient_mu 0.827
_exptl_absorpt_correction_T_max 0.9495
_exptl_absorpt_correction_T_min 0.8467
_exptl_absorpt_correction_type numerical
_exptl_absorpt_process_details SADABS-2016/2
_exptl_crystal_colour colourless
_exptl_crystal_density_diffrn 1.316
_exptl_crystal_description fragment
_exptl_crystal_F_000 544
_exptl_crystal_size_max 0.267
_exptl_crystal_size_mid 0.209
_exptl_crystal_size_min 0.162
_refine_diff_density_max 0.273
_refine_diff_density_min -0.318
_refine_diff_density_rms 0.039
_refine_ls_extinction_method none
_refine_ls_goodness_of_fit_ref 1.048
_refine_ls_hydrogen_treatment mixed
_refine_ls_matrix_type full
_refine_ls_number_parameters 183
_refine_ls_number_reflns 2540
_refine_ls_number_restraints 0
_refine_ls_restrained_S_all 1.048
_refine_ls_R_factor_all 0.0390
_refine_ls_R_factor_gt 0.0379
_refine_ls_shift/su_max 0.007
_refine_ls_shift/su_mean 0.000
_refine_ls_structure_factor_coef Fsqd
_refine_ls_weighting_details 'w=1/[\s^2^(Fo^2^)+(0.0531P)^2^+0.4452P] where P=(Fo^2^+2Fc^2^)/3'
_refine_ls_weighting_scheme calc
_refine_ls_wR_factor_gt 0.1017
_refine_ls_wR_factor_ref 0.1028
_reflns_Friedel_coverage 0.000
_reflns_number_gt 2441
_reflns_number_total 2540
_reflns_threshold_expression 'I > 2\s(I)'
_cod_data_source_file c8md00192h2.cif
_cod_data_source_block cbu1801
_cod_database_code 7124506
_shelx_shelxl_version_number 2016/6
_shelx_space_group_comment
; 
The symmetry employed for this shelxl refinement is uniquely defined 
by the following loop, which should always be used as a source of 
symmetry information in preference to the above space-group names. 
They are only intended as comments. 
;
_shelx_estimated_absorpt_t_min 0.809
_shelx_estimated_absorpt_t_max 0.878

loop_
_space_group_symop_operation_xyz
'x, y, z'
'-x+1/2, y+1/2, -z+1/2'
'-x, -y, -z'
'x-1/2, -y-1/2, z-1/2'

loop_
_atom_site_label
_atom_site_type_symbol
_atom_site_fract_x
_atom_site_fract_y
_atom_site_fract_z
_atom_site_U_iso_or_equiv
_atom_site_adp_type
_atom_site_occupancy
_atom_site_site_symmetry_order
_atom_site_calc_flag
_atom_site_refinement_flags_posn
_atom_site_refinement_flags_adp
_atom_site_refinement_flags_occupancy
O1 O 0.48600(13) 0.67979(4) 0.00344(15) 0.0411(3) Uani 1 1 d . . .
O2 O 0.37649(12) 0.53926(4) 0.73713(13) 0.0339(2) Uani 1 1 d . . .
H2O H 0.383(2) 0.5260(7) 0.850(3) 0.046(5) Uiso 1 1 d . . .
O3 O 0.68100(12) 0.48017(3) 0.91591(12) 0.0305(2) Uani 1 1 d . . .
N1 N 0.77134(15) 0.63969(4) 0.02933(14) 0.0264(2) Uani 1 1 d . . .
H1N H 0.887(2) 0.6389(6) 0.006(2) 0.035(4) Uiso 1 1 d . . .
N2 N 0.75192(14) 0.58764(4) 0.51424(13) 0.0264(2) Uani 1 1 d . . .
C1 C 0.64530(17) 0.67707(4) -0.03971(16) 0.0273(3) Uani 1 1 d . . .
C2 C 0.70605(19) 0.71698(5) -0.17004(17) 0.0327(3) Uani 1 1 d . . .
C3 C 0.8695(3) 0.71234(7) -0.2394(2) 0.0568(5) Uani 1 1 d . . .
H3A H 0.905060 0.739156 -0.317298 0.068 Uiso 1 1 calc R U .
H3B H 0.948075 0.682283 -0.209933 0.068 Uiso 1 1 calc R U .
C4 C 0.5824(3) 0.76142(8) -0.2100(4) 0.0769(7) Uani 1 1 d . . .
H4A H 0.626014 0.783750 -0.304000 0.092 Uiso 0.86(2) 1 calc R U P
H4B H 0.585017 0.781347 -0.092825 0.092 Uiso 0.86(2) 1 calc R U P
H4C H 0.451627 0.749583 -0.260379 0.092 Uiso 0.86(2) 1 calc R U P
H4D H 0.482425 0.759370 -0.134136 0.092 Uiso 0.14(2) 1 calc R U P
H4E H 0.523422 0.761773 -0.345311 0.092 Uiso 0.14(2) 1 calc R U P
H4F H 0.656811 0.793537 -0.177757 0.092 Uiso 0.14(2) 1 calc R U P
C5 C 0.73074(18) 0.60171(4) 0.16683(16) 0.0281(3) Uani 1 1 d . . .
H5A H 0.804838 0.569315 0.158743 0.034 Uiso 1 1 calc R U .
H5B H 0.593091 0.592695 0.138657 0.034 Uiso 1 1 calc R U .
C6 C 0.78476(18) 0.62479(5) 0.36655(16) 0.0291(3) Uani 1 1 d . . .
H6A H 0.921376 0.634905 0.391437 0.035 Uiso 1 1 calc R U .
H6B H 0.708421 0.656818 0.373712 0.035 Uiso 1 1 calc R U .
C7 C 0.57502(16) 0.58193(4) 0.56190(15) 0.0248(2) Uani 1 1 d . . .
C8 C 0.55240(16) 0.54509(4) 0.69461(15) 0.0242(2) Uani 1 1 d . . .
C9 C 0.70665(16) 0.51303(4) 0.79044(15) 0.0235(2) Uani 1 1 d . . .
C10 C 0.88410(17) 0.52194(5) 0.73583(17) 0.0288(3) Uani 1 1 d . . .
H10 H 0.993053 0.502372 0.794404 0.035 Uiso 1 1 calc R U .
C11 C 0.90136(17) 0.55800(5) 0.60106(17) 0.0296(3) Uani 1 1 d . . .
H11 H 1.022221 0.562597 0.566538 0.036 Uiso 1 1 calc R U .
C12 C 0.41243(19) 0.61671(6) 0.47400(19) 0.0372(3) Uani 1 1 d . . .
H12A H 0.459741 0.652398 0.464089 0.045 Uiso 0.593(17) 1 calc R U P
H12B H 0.315322 0.616781 0.553463 0.045 Uiso 0.593(17) 1 calc R U P
H12C H 0.355876 0.603677 0.346974 0.045 Uiso 0.593(17) 1 calc R U P
H12D H 0.294218 0.596173 0.445594 0.045 Uiso 0.407(17) 1 calc R U P
H12E H 0.438637 0.631789 0.356221 0.045 Uiso 0.407(17) 1 calc R U P
H12F H 0.398083 0.644894 0.562710 0.045 Uiso 0.407(17) 1 calc R U P
O1S O 0.15536(14) 0.61932(4) 0.00528(17) 0.0427(3) Uani 1 1 d . . .
H1SA H 0.258(3) 0.6372(8) -0.004(3) 0.058(5) Uiso 1 1 d . . .
H1SB H 0.191(3) 0.5883(9) 0.023(3) 0.065(6) Uiso 1 1 d . . .

loop_
_atom_site_aniso_label
_atom_site_aniso_U_11
_atom_site_aniso_U_22
_atom_site_aniso_U_33
_atom_site_aniso_U_23
_atom_site_aniso_U_13
_atom_site_aniso_U_12
O1 0.0322(5) 0.0330(5) 0.0610(6) 0.0053(4) 0.0159(4) 0.0028(4)
O2 0.0240(4) 0.0483(5) 0.0304(5) 0.0135(4) 0.0079(3) 0.0045(4)
O3 0.0348(5) 0.0297(4) 0.0287(4) 0.0079(3) 0.0105(3) 0.0045(3)
N1 0.0280(5) 0.0263(5) 0.0258(5) 0.0039(4) 0.0076(4) 0.0004(4)
N2 0.0275(5) 0.0267(5) 0.0248(5) 0.0034(4) 0.0047(4) -0.0042(4)
C1 0.0298(6) 0.0239(5) 0.0276(6) -0.0018(4) 0.0042(5) -0.0016(4)
C2 0.0406(7) 0.0271(6) 0.0288(6) 0.0039(5) 0.0029(5) -0.0013(5)
C3 0.0782(12) 0.0465(9) 0.0557(10) 0.0259(7) 0.0378(9) 0.0141(8)
C4 0.0750(13) 0.0594(11) 0.1028(16) 0.0490(11) 0.0333(12) 0.0248(10)
C5 0.0334(6) 0.0229(5) 0.0285(6) 0.0032(4) 0.0071(5) -0.0016(4)
C6 0.0330(6) 0.0270(6) 0.0275(6) 0.0045(4) 0.0063(5) -0.0075(5)
C7 0.0250(6) 0.0258(5) 0.0227(5) -0.0003(4) 0.0027(4) -0.0002(4)
C8 0.0239(5) 0.0269(6) 0.0216(5) -0.0011(4) 0.0043(4) -0.0013(4)
C9 0.0269(6) 0.0227(5) 0.0210(5) -0.0017(4) 0.0047(4) 0.0001(4)
C10 0.0252(6) 0.0321(6) 0.0286(6) 0.0044(5) 0.0042(4) 0.0047(5)
C11 0.0233(6) 0.0350(6) 0.0308(6) 0.0030(5) 0.0060(5) -0.0019(5)
C12 0.0333(7) 0.0422(7) 0.0361(7) 0.0136(5) 0.0069(5) 0.0088(6)
O1S 0.0282(5) 0.0309(5) 0.0686(7) -0.0004(5) 0.0084(5) 0.0036(4)

loop_
_atom_type_symbol
_atom_type_description
_atom_type_scat_dispersion_real
_atom_type_scat_dispersion_imag
_atom_type_scat_source
C C 0.0181 0.0091 'International Tables Vol C Tables 4.2.6.8 and 6.1.1.4'
H H 0.0000 0.0000 'International Tables Vol C Tables 4.2.6.8 and 6.1.1.4'
N N 0.0311 0.0180 'International Tables Vol C Tables 4.2.6.8 and 6.1.1.4'
O O 0.0492 0.0322 'International Tables Vol C Tables 4.2.6.8 and 6.1.1.4'

loop_
_geom_angle_atom_site_label_1
_geom_angle_atom_site_label_2
_geom_angle_atom_site_label_3
_geom_angle
C1 N1 C5 121.27(10)
C11 N2 C7 120.16(10)
C11 N2 C6 117.92(10)
C7 N2 C6 121.91(10)
O1 C1 N1 122.05(11)
O1 C1 C2 120.57(11)
N1 C1 C2 117.36(11)
C3 C2 C4 122.31(14)
C3 C2 C1 122.75(12)
C4 C2 C1 114.89(13)
N1 C5 C6 109.40(9)
N2 C6 C5 112.29(9)
C8 C7 N2 118.91(10)
C8 C7 C12 120.84(11)
N2 C7 C12 120.23(10)
O2 C8 C7 118.17(10)
O2 C8 C9 119.05(10)
C7 C8 C9 122.78(11)
O3 C9 C10 124.32(11)
O3 C9 C8 120.90(10)
C10 C9 C8 114.77(10)
C11 C10 C9 121.15(11)
N2 C11 C10 122.21(11)

loop_
_geom_bond_atom_site_label_1
_geom_bond_atom_site_label_2
_geom_bond_distance
O1 C1 1.2372(15)
O2 C8 1.3567(14)
O3 C9 1.2708(14)
N1 C1 1.3384(16)
N1 C5 1.4534(14)
N2 C11 1.3555(16)
N2 C7 1.3785(15)
N2 C6 1.4757(14)
C1 C2 1.5041(17)
C2 C3 1.360(2)
C2 C4 1.432(2)
C5 C6 1.5279(16)
C7 C8 1.3712(16)
C7 C12 1.4985(17)
C8 C9 1.4345(16)
C9 C10 1.4152(16)
C10 C11 1.3591(17)

loop_
_geom_hbond_atom_site_label_D
_geom_hbond_atom_site_label_H
_geom_hbond_atom_site_label_A
_geom_hbond_distance_DH
_geom_hbond_distance_HA
_geom_hbond_distance_DA
_geom_hbond_angle_DHA
_geom_hbond_site_symmetry_A
O2 H2O O3 0.869(19) 1.834(19) 2.6492(12) 155.3(17) 3_667
N1 H1N O1S 0.874(17) 1.979(17) 2.8270(15) 163.2(15) 1_655
O1S H1SA O1 0.88(2) 1.95(2) 2.8221(14) 173.6(19) .
O1S H1SB O3 0.83(2) 1.98(2) 2.8083(13) 170(2) 3_666

loop_
_geom_torsion_atom_site_label_1
_geom_torsion_atom_site_label_2
_geom_torsion_atom_site_label_3
_geom_torsion_atom_site_label_4
_geom_torsion
C5 N1 C1 O1 -3.13(18)
C5 N1 C1 C2 175.53(10)
O1 C1 C2 C3 -172.06(15)
N1 C1 C2 C3 9.3(2)
O1 C1 C2 C4 10.3(2)
N1 C1 C2 C4 -168.42(16)
C1 N1 C5 C6 -84.78(13)
C11 N2 C6 C5 94.82(13)
C7 N2 C6 C5 -83.94(14)
N1 C5 C6 N2 -178.48(10)
C11 N2 C7 C8 -1.52(17)
C6 N2 C7 C8 177.21(10)
C11 N2 C7 C12 176.60(11)
C6 N2 C7 C12 -4.68(17)
N2 C7 C8 O2 -178.71(10)
C12 C7 C8 O2 3.19(17)
N2 C7 C8 C9 1.77(17)
C12 C7 C8 C9 -176.33(11)
O2 C8 C9 O3 -1.20(16)
C7 C8 C9 O3 178.32(10)
O2 C8 C9 C10 179.80(10)
C7 C8 C9 C10 -0.68(16)
O3 C9 C10 C11 -179.63(11)
C8 C9 C10 C11 -0.66(17)
C7 N2 C11 C10 0.20(18)
C6 N2 C11 C10 -178.58(11)
C9 C10 C11 N2 0.92(19)
